data_2237766
loop_
_publ_author_name
'Sreenivasa, Swamy'
'ManojKumar, Karikere Ekanna'
'Kempaiah, Arakyathanahalli'
'Suchetan, Parameshwar Adimoole'
'Palakshamurthy, Bandrehalli Siddagangaiah'

_publ_section_title
;
 <i>tert</i>-Butyl
 4-{5-[3-(trifluoromethoxy)phenyl]-1,2,4-oxadiazol-3-yl}piperazine-1-carboxylate
;
_journal_coeditor_code BT6899
_journal_issue 5
_journal_name_full 'Acta Crystallographica Section E'
_journal_page_first o761
_journal_paper_doi 10.1107/S1600536813010131
_journal_volume 69
_journal_year 2013
_chemical_formula_iupac 'C18 H21 F3 N4 O4'
_chemical_formula_moiety 'C18 H21 F3 N4 O4'
_chemical_formula_sum 'C18 H21 F3 N4 O4'
_chemical_formula_weight 414.39
_chemical_melting_point 435
_chemical_name_systematic
;
<i>tert</i>-Butyl
4-{5-[3-(trifluoromethoxy)phenyl]-1,2,4-oxadiazol-3-yl}piperazine-1-carboxylate
;
_space_group_IT_number 2
_symmetry_cell_setting triclinic
_symmetry_space_group_name_Hall '-P 1'
_symmetry_space_group_name_H-M 'P -1'
_atom_sites_solution_hydrogens geom
_atom_sites_solution_primary direct
_atom_sites_solution_secondary difmap
_audit_creation_method SHELXL-97
_cell_angle_alpha 96.092(16)
_cell_angle_beta 100.316(14)
_cell_angle_gamma 91.333(14)
_cell_formula_units_Z 2
_cell_length_a 5.773(2)
_cell_length_b 11.168(5)
_cell_length_c 15.991(7)
_cell_measurement_reflns_used 3543
_cell_measurement_temperature 300(2)
_cell_measurement_theta_max 25
_cell_measurement_theta_min 1.8
_cell_volume 1007.6(7)
_computing_cell_refinement 'APEX2 and SAINT-Plus (Bruker, 2009)'
_computing_data_collection 'APEX2 (Bruker, 2009)'
_computing_data_reduction 'SAINT-Plus and XPREP (Bruker, 2009)'
_computing_molecular_graphics 'Mercury (Macrae <i>et al.</i>, 2008)'
_computing_publication_material 'SHELXL97 (Sheldrick, 2008)'
_computing_structure_refinement 'SHELXL97 (Sheldrick, 2008)'
_computing_structure_solution 'SHELXS97 (Sheldrick, 2008)'
_diffrn_ambient_temperature 300(2)
_diffrn_detector_area_resol_mean 1.20
_diffrn_measured_fraction_theta_full 0.994
_diffrn_measured_fraction_theta_max 0.994
_diffrn_measurement_device_type 'Bruker SMART X2S'
_diffrn_measurement_method 'phi and \w scans'
_diffrn_radiation_monochromator graphite
_diffrn_radiation_source 'fine-focus sealed tube'
_diffrn_radiation_type MoK\a
_diffrn_radiation_wavelength 0.71073
_diffrn_reflns_av_R_equivalents 0.0403
_diffrn_reflns_av_sigmaI/netI 0.0531
_diffrn_reflns_limit_h_max 6
_diffrn_reflns_limit_h_min -6
_diffrn_reflns_limit_k_max 13
_diffrn_reflns_limit_k_min -13
_diffrn_reflns_limit_l_max 18
_diffrn_reflns_limit_l_min -17
_diffrn_reflns_number 7493
_diffrn_reflns_theta_full 25.00
_diffrn_reflns_theta_max 25.00
_diffrn_reflns_theta_min 1.84
_diffrn_standards_decay_% 1.0
_diffrn_standards_interval_count 22
_diffrn_standards_interval_time 22
_diffrn_standards_number 3543
_exptl_absorpt_coefficient_mu 0.116
_exptl_absorpt_correction_T_max 0.9795
_exptl_absorpt_correction_T_min 0.9683
_exptl_absorpt_correction_type multi-scan
_exptl_absorpt_process_details '(SADABS; Bruker, 2009)'
_exptl_crystal_colour colourless
_exptl_crystal_density_diffrn 1.366
_exptl_crystal_density_method 'not measured'
_exptl_crystal_description prism
_exptl_crystal_F_000 432
_exptl_crystal_size_max 0.28
_exptl_crystal_size_mid 0.24
_exptl_crystal_size_min 0.18
_refine_diff_density_max 0.397
_refine_diff_density_min -0.231
_refine_ls_extinction_coef 0.183(18)
_refine_ls_extinction_expression Fc^*^=kFc[1+0.001xFc^2^\l^3^/sin(2\q)]^-1/4^
_refine_ls_extinction_method 'SHELXL97 (Sheldrick, 2008)'
_refine_ls_goodness_of_fit_ref 1.099
_refine_ls_hydrogen_treatment constr
_refine_ls_matrix_type full
_refine_ls_number_constraints 0
_refine_ls_number_parameters 303
_refine_ls_number_reflns 3521
_refine_ls_number_restraints 0
_refine_ls_restrained_S_all 1.099
_refine_ls_R_factor_all 0.0944
_refine_ls_R_factor_gt 0.0623
_refine_ls_shift/su_max 0.000
_refine_ls_shift/su_mean 0.000
_refine_ls_structure_factor_coef Fsqd
_refine_ls_weighting_details 'calc w=1/[\s^2^(Fo^2^)+(0.1182P)^2^+0.0138P] where P=(Fo^2^+2Fc^2^)/3'
_refine_ls_weighting_scheme calc
_refine_ls_wR_factor_gt 0.1887
_refine_ls_wR_factor_ref 0.2066
_reflns_number_gt 2233
_reflns_number_total 3521
_reflns_threshold_expression I>2\s(I)
_cod_data_source_file bt6899.cif
_cod_data_source_block I
_cod_original_cell_volume 1007.7(8)
_cod_database_code 2237766
_cod_database_fobs_code 2237766

loop_
_symmetry_equiv_pos_as_xyz
'x, y, z'
'-x, -y, -z'

loop_
_atom_site_type_symbol
_atom_site_label
_atom_site_fract_x
_atom_site_fract_y
_atom_site_fract_z
_atom_site_U_iso_or_equiv
_atom_site_adp_type
_atom_site_calc_flag
_atom_site_refinement_flags
_atom_site_occupancy
_atom_site_symmetry_multiplicity
_atom_site_disorder_assembly
_atom_site_disorder_group
F F1 0.1439(5) -0.1754(2) 0.02278(16) 0.1429(9) Uani d . 1 1 . .
F F2 -0.1943(5) -0.1403(2) -0.03649(15) 0.1536(11) Uani d . 1 1 . .
F F3 -0.1037(5) -0.31943(19) -0.01851(15) 0.1365(9) Uani d . 1 1 . .
O O3 1.2946(3) 0.41202(15) 0.72076(12) 0.0732(6) Uani d . 1 1 . .
N N1 0.3871(4) 0.16222(17) 0.37686(14) 0.0639(6) Uani d . 1 1 . .
O O1 -0.1462(4) -0.20090(16) 0.09264(14) 0.0872(7) Uani d . 1 1 . .
O O4 1.0601(3) 0.56341(15) 0.68027(12) 0.0729(6) Uani d . 1 1 . .
N N4 0.9956(4) 0.37620(18) 0.61086(15) 0.0775(8) Uani d . 1 1 . .
N N3 0.7139(4) 0.20950(18) 0.49149(15) 0.0748(7) Uani d . 1 1 . .
C C8 0.3252(4) 0.0647(2) 0.32603(17) 0.0626(7) Uani d . 1 1 . .
O O2 0.4744(3) -0.02502(15) 0.33963(13) 0.0842(7) Uani d . 1 1 A .
C C17 1.5616(5) 0.5904(3) 0.7642(2) 0.0842(9) Uani d . 1 1 . .
H H17A 1.6533 0.5603 0.7226 0.126 Uiso calc R 1 1 . .
H H17B 1.6630 0.6351 0.8120 0.126 Uiso calc R 1 1 . .
H H17C 1.4451 0.6421 0.7387 0.126 Uiso calc R 1 1 . .
C C15 1.4403(4) 0.4856(2) 0.79455(18) 0.0675(8) Uani d . 1 1 . .
C C14 1.1144(4) 0.4601(2) 0.67156(17) 0.0598(7) Uani d . 1 1 A .
C C13B 0.926(4) 0.1677(18) 0.5545(17) 0.120(9) Uani d P 0.424(12) 1 A 2
H H13A 0.8738 0.1465 0.6056 0.144 Uiso calc PR 0.424(12) 1 A 2
H H13B 0.9903 0.0971 0.5279 0.144 Uiso calc PR 0.424(12) 1 A 2
C C12B 1.099(2) 0.2613(8) 0.5762(10) 0.086(4) Uani d P 0.424(12) 1 A 2
H H12A 1.1640 0.2757 0.5261 0.103 Uiso calc PR 0.424(12) 1 A 2
H H12B 1.2261 0.2381 0.6191 0.103 Uiso calc PR 0.424(12) 1 A 2
C C10B 0.630(2) 0.3260(9) 0.5233(12) 0.088(4) Uani d P 0.424(12) 1 A 2
H H10A 0.5704 0.3662 0.4734 0.105 Uiso calc PR 0.424(12) 1 A 2
H H10B 0.4948 0.3079 0.5490 0.105 Uiso calc PR 0.424(12) 1 A 2
C C11B 0.752(2) 0.3985(9) 0.5728(7) 0.058(3) Uani d P 0.424(12) 1 A 2
H H11A 0.6698 0.4182 0.6199 0.070 Uiso calc PR 0.424(12) 1 A 2
H H11B 0.7584 0.4709 0.5445 0.070 Uiso calc PR 0.424(12) 1 A 2
C C12A 1.0048(16) 0.2456(4) 0.6218(5) 0.069(2) Uani d P 0.576(12) 1 A 1
H H12C 0.8964 0.2242 0.6582 0.083 Uiso calc PR 0.576(12) 1 A 1
H H12D 1.1626 0.2261 0.6476 0.083 Uiso calc PR 0.576(12) 1 A 1
C C10A 0.7026(16) 0.3384(6) 0.4823(4) 0.064(2) Uani d P 0.576(12) 1 A 1
H H10C 0.7741 0.3522 0.4335 0.076 Uiso calc PR 0.576(12) 1 A 1
H H10D 0.5374 0.3557 0.4674 0.076 Uiso calc PR 0.576(12) 1 A 1
C C11A 0.798(3) 0.4188(9) 0.5456(10) 0.118(5) Uani d P 0.576(12) 1 A 1
H H11C 0.6745 0.4481 0.5754 0.142 Uiso calc PR 0.576(12) 1 A 1
H H11D 0.8589 0.4866 0.5216 0.142 Uiso calc PR 0.576(12) 1 A 1
C C13A 0.935(2) 0.1786(10) 0.5329(10) 0.079(3) Uani d P 0.576(12) 1 A 1
H H13C 1.0519 0.1964 0.4990 0.095 Uiso calc PR 0.576(12) 1 A 1
H H13D 0.9323 0.0925 0.5371 0.095 Uiso calc PR 0.576(12) 1 A 1
C C9 0.5908(4) 0.1308(2) 0.42731(17) 0.0650(7) Uani d . 1 1 A .
C C7 0.1175(4) 0.0417(2) 0.25840(16) 0.0602(7) Uani d . 1 1 . .
C C2 0.0872(5) -0.0670(2) 0.20452(17) 0.0643(7) Uani d . 1 1 . .
H H2 0.2013 -0.1244 0.2102 0.077 Uiso calc R 1 1 . .
C C3 -0.1129(5) -0.0876(2) 0.14335(17) 0.0680(7) Uani d . 1 1 . .
C C1 -0.0818(7) -0.2073(3) 0.0164(2) 0.0931(10) Uani d . 1 1 . .
C C16 1.2901(5) 0.5271(3) 0.8599(2) 0.0908(10) Uani d . 1 1 . .
H H16A 1.1790 0.5829 0.8365 0.136 Uiso calc R 1 1 . .
H H16B 1.3893 0.5660 0.9106 0.136 Uiso calc R 1 1 . .
H H16C 1.2069 0.4588 0.8739 0.136 Uiso calc R 1 1 . .
C C18 1.6170(5) 0.3967(3) 0.8286(2) 0.1016(11) Uani d . 1 1 . .
H H18A 1.5353 0.3288 0.8440 0.152 Uiso calc R 1 1 . .
H H18B 1.7219 0.4349 0.8782 0.152 Uiso calc R 1 1 . .
H H18C 1.7059 0.3698 0.7854 0.152 Uiso calc R 1 1 . .
N N2 0.6565(4) 0.02094(19) 0.40855(17) 0.0873(8) Uani d . 1 1 . .
C C6 -0.0521(5) 0.1271(2) 0.24771(19) 0.0719(8) Uani d . 1 1 . .
H H6 -0.0305 0.2007 0.2818 0.086 Uiso calc R 1 1 . .
C C5 -0.2519(5) 0.1028(3) 0.1868(2) 0.0873(9) Uani d . 1 1 . .
H H5 -0.3673 0.1597 0.1813 0.105 Uiso calc R 1 1 . .
C C4 -0.2857(5) -0.0051(3) 0.13307(19) 0.0802(9) Uani d . 1 1 . .
H H4 -0.4209 -0.0208 0.0915 0.096 Uiso calc R 1 1 . .

loop_
_atom_site_aniso_label
_atom_site_aniso_U_11
_atom_site_aniso_U_22
_atom_site_aniso_U_33
_atom_site_aniso_U_12
_atom_site_aniso_U_13
_atom_site_aniso_U_23
F1 0.1346(19) 0.166(2) 0.1214(19) -0.0219(17) 0.0325(16) -0.0246(16)
F2 0.213(3) 0.157(2) 0.0844(15) 0.064(2) -0.0016(16) 0.0215(14)
F3 0.176(2) 0.0978(15) 0.1147(18) -0.0047(14) 0.0031(15) -0.0393(12)
O3 0.0603(10) 0.0590(10) 0.0896(14) 0.0103(8) -0.0093(10) -0.0032(9)
N1 0.0682(13) 0.0509(11) 0.0667(14) 0.0126(9) -0.0016(11) 0.0007(9)
O1 0.1116(16) 0.0655(12) 0.0754(15) -0.0164(11) 0.0025(12) -0.0052(10)
O4 0.0692(11) 0.0581(11) 0.0865(14) 0.0138(9) 0.0067(10) -0.0043(9)
N4 0.0780(14) 0.0522(12) 0.0861(17) 0.0204(10) -0.0215(12) -0.0078(11)
N3 0.0790(14) 0.0505(12) 0.0815(16) 0.0204(10) -0.0169(12) -0.0041(10)
C8 0.0711(16) 0.0492(13) 0.0654(16) 0.0117(11) 0.0056(13) 0.0056(11)
O2 0.0890(13) 0.0546(10) 0.0924(15) 0.0194(9) -0.0193(11) -0.0095(9)
C17 0.0629(16) 0.087(2) 0.101(2) -0.0115(15) 0.0223(16) -0.0084(17)
C15 0.0530(13) 0.0693(16) 0.0728(18) 0.0025(12) -0.0011(13) -0.0046(13)
C14 0.0553(14) 0.0519(14) 0.0706(17) 0.0082(11) 0.0102(12) 0.0006(11)
C13B 0.091(9) 0.085(9) 0.16(2) 0.005(6) -0.064(10) 0.038(9)
C12B 0.089(6) 0.061(4) 0.095(8) 0.033(4) -0.008(6) -0.013(5)
C10B 0.074(6) 0.074(6) 0.104(10) 0.032(5) -0.013(6) 0.000(7)
C11B 0.077(5) 0.030(4) 0.059(5) 0.024(4) -0.005(4) -0.007(4)
C12A 0.089(4) 0.053(3) 0.056(4) 0.014(3) -0.011(3) 0.004(3)
C10A 0.080(5) 0.053(3) 0.051(4) 0.023(3) -0.008(3) 0.000(3)
C11A 0.108(7) 0.062(4) 0.160(11) -0.005(4) -0.056(7) 0.048(6)
C13A 0.098(6) 0.045(4) 0.077(5) 0.037(4) -0.024(4) -0.014(4)
C9 0.0667(15) 0.0521(13) 0.0700(17) 0.0135(11) -0.0035(13) 0.0037(11)
C7 0.0646(14) 0.0509(13) 0.0630(16) 0.0045(11) 0.0064(13) 0.0047(11)
C2 0.0717(16) 0.0513(13) 0.0677(17) 0.0062(11) 0.0052(14) 0.0081(11)
C3 0.0798(17) 0.0557(14) 0.0625(17) -0.0042(12) 0.0012(14) 0.0009(11)
C1 0.105(3) 0.079(2) 0.080(2) 0.0066(18) -0.012(2) -0.0086(17)
C16 0.0748(18) 0.122(3) 0.076(2) -0.0063(17) 0.0193(16) 0.0046(18)
C18 0.0774(19) 0.094(2) 0.120(3) 0.0150(16) -0.0166(19) 0.007(2)
N2 0.0873(15) 0.0587(13) 0.0973(19) 0.0220(11) -0.0248(14) -0.0095(12)
C6 0.0728(17) 0.0633(15) 0.0734(18) 0.0102(13) 0.0005(14) -0.0005(13)
C5 0.0749(18) 0.0794(19) 0.100(2) 0.0201(15) -0.0017(18) 0.0023(17)
C4 0.0660(16) 0.086(2) 0.080(2) -0.0004(15) -0.0055(15) 0.0018(15)

loop_
_atom_type_symbol
_atom_type_description
_atom_type_scat_dispersion_real
_atom_type_scat_dispersion_imag
_atom_type_scat_source
C C 0.0033 0.0016 'International Tables Vol C Tables 4.2.6.8 and 6.1.1.4'
H H 0.0000 0.0000 'International Tables Vol C Tables 4.2.6.8 and 6.1.1.4'
N N 0.0061 0.0033 'International Tables Vol C Tables 4.2.6.8 and 6.1.1.4'
O O 0.0106 0.0060 'International Tables Vol C Tables 4.2.6.8 and 6.1.1.4'
F F 0.0171 0.0103 'International Tables Vol C Tables 4.2.6.8 and 6.1.1.4'

loop_
_geom_angle_atom_site_label_1
_geom_angle_atom_site_label_2
_geom_angle_atom_site_label_3
_geom_angle
C14 O3 C15 120.64(19)
C8 N1 C9 102.38(19)
C1 O1 C3 117.1(2)
C14 N4 C11B 118.3(4)
C14 N4 C12A 121.0(3)
C11B N4 C12A 107.1(5)
C14 N4 C12B 124.7(4)
C11B N4 C12B 116.9(5)
C12A N4 C12B 39.3(4)
C14 N4 C11A 117.5(5)
C11B N4 C11A 23.3(7)
C12A N4 C11A 119.0(5)
C12B N4 C11A 112.1(6)
C9 N3 C13A 119.0(4)
C9 N3 C10A 117.9(3)
C13A N3 C10A 112.6(7)
C9 N3 C10B 124.8(5)
C13A N3 C10B 116.2(6)
C10A N3 C10B 34.1(5)
C9 N3 C13B 120.7(8)
C13A N3 C13B 13.8(16)
C10A N3 C13B 117.7(8)
C10B N3 C13B 112.4(10)
N1 C8 O2 113.7(2)
N1 C8 C7 128.1(2)
O2 C8 C7 118.2(2)
C8 O2 N2 106.38(18)
C15 C17 H17A 109.5
C15 C17 H17B 109.5
H17A C17 H17B 109.5
C15 C17 H17C 109.5
H17A C17 H17C 109.5
H17B C17 H17C 109.5
O3 C15 C18 102.0(2)
O3 C15 C16 110.1(2)
C18 C15 C16 111.2(3)
O3 C15 C17 109.9(2)
C18 C15 C17 111.0(2)
C16 C15 C17 112.2(2)
O4 C14 O3 125.4(2)
O4 C14 N4 123.3(2)
O3 C14 N4 111.3(2)
C12B C13B N3 109.2(16)
C12B C13B H13A 109.8
N3 C13B H13A 109.8
C12B C13B H13B 109.8
N3 C13B H13B 109.8
H13A C13B H13B 108.3
C13B C12B N4 110.6(13)
C13B C12B H12A 109.5
N4 C12B H12A 109.5
C13B C12B H12B 109.5
N4 C12B H12B 109.5
H12A C12B H12B 108.1
C11B C10B N3 122.9(9)
C11B C10B H10A 106.6
N3 C10B H10A 106.6
C11B C10B H10B 106.6
N3 C10B H10B 106.6
H10A C10B H10B 106.6
C10B C11B N4 122.7(7)
C10B C11B H11A 106.7
N4 C11B H11A 106.7
C10B C11B H11B 106.7
N4 C11B H11B 106.7
H11A C11B H11B 106.6
N4 C12A C13A 106.2(7)
N4 C12A H12C 110.5
C13A C12A H12C 110.5
N4 C12A H12D 110.5
C13A C12A H12D 110.5
H12C C12A H12D 108.7
C11A C10A N3 120.6(6)
C11A C10A H10C 107.2
N3 C10A H10C 107.2
C11A C10A H10D 107.2
N3 C10A H10D 107.2
H10C C10A H10D 106.8
C10A C11A N4 116.1(7)
C10A C11A H11C 108.3
N4 C11A H11C 108.3
C10A C11A H11D 108.3
N4 C11A H11D 108.3
H11C C11A H11D 107.4
N3 C13A C12A 112.4(7)
N3 C13A H13C 109.1
C12A C13A H13C 109.1
N3 C13A H13D 109.1
C12A C13A H13D 109.1
H13C C13A H13D 107.9
N2 C9 N3 123.0(2)
N2 C9 N1 115.3(2)
N3 C9 N1 121.6(2)
C6 C7 C2 119.5(2)
C6 C7 C8 120.1(2)
C2 C7 C8 120.4(2)
C3 C2 C7 119.2(2)
C3 C2 H2 120.4
C7 C2 H2 120.4
C2 C3 C4 122.2(2)
C2 C3 O1 118.2(2)
C4 C3 O1 119.5(2)
F2 C1 F3 109.1(3)
F2 C1 F1 105.3(4)
F3 C1 F1 105.4(3)
F2 C1 O1 115.3(3)
F3 C1 O1 109.3(3)
F1 C1 O1 111.8(3)
C15 C16 H16A 109.5
C15 C16 H16B 109.5
H16A C16 H16B 109.5
C15 C16 H16C 109.5
H16A C16 H16C 109.5
H16B C16 H16C 109.5
C15 C18 H18A 109.5
C15 C18 H18B 109.5
H18A C18 H18B 109.5
C15 C18 H18C 109.5
H18A C18 H18C 109.5
H18B C18 H18C 109.5
C9 N2 O2 102.18(19)
C5 C6 C7 119.9(2)
C5 C6 H6 120.1
C7 C6 H6 120.1
C6 C5 C4 121.4(3)
C6 C5 H5 119.3
C4 C5 H5 119.3
C3 C4 C5 117.9(3)
C3 C4 H4 121.0
C5 C4 H4 121.0

loop_
_geom_bond_atom_site_label_1
_geom_bond_atom_site_label_2
_geom_bond_distance
F1 C1 1.326(4)
F2 C1 1.287(4)
F3 C1 1.309(3)
O3 C14 1.346(3)
O3 C15 1.477(3)
N1 C8 1.290(3)
N1 C9 1.377(3)
O1 C1 1.333(4)
O1 C3 1.418(3)
O4 C14 1.203(3)
N4 C14 1.352(3)
N4 C11B 1.466(13)
N4 C12A 1.488(5)
N4 C12B 1.522(8)
N4 C11A 1.525(12)
N3 C9 1.360(3)
N3 C13A 1.396(13)
N3 C10A 1.464(6)
N3 C10B 1.471(10)
N3 C13B 1.55(2)
C8 O2 1.346(3)
C8 C7 1.461(4)
O2 N2 1.423(3)
C17 C15 1.517(4)
C17 H17A 0.9600
C17 H17B 0.9600
C17 H17C 0.9600
C15 C18 1.513(4)
C15 C16 1.516(4)
C13B C12B 1.40(2)
C13B H13A 0.9700
C13B H13B 0.9700
C12B H12A 0.9700
C12B H12B 0.9700
C10B C11B 1.192(16)
C10B H10A 0.9700
C10B H10B 0.9700
C11B H11A 0.9700
C11B H11B 0.9700
C12A C13A 1.517(15)
C12A H12C 0.9700
C12A H12D 0.9700
C10A C11A 1.311(14)
C10A H10C 0.9700
C10A H10D 0.9700
C11A H11C 0.9700
C11A H11D 0.9700
C13A H13C 0.9700
C13A H13D 0.9700
C9 N2 1.313(3)
C7 C6 1.384(3)
C7 C2 1.400(3)
C2 C3 1.371(4)
C2 H2 0.9300
C3 C4 1.374(4)
C16 H16A 0.9600
C16 H16B 0.9600
C16 H16C 0.9600
C18 H18A 0.9600
C18 H18B 0.9600
C18 H18C 0.9600
C6 C5 1.371(4)
C6 H6 0.9300
C5 C4 1.392(4)
C5 H5 0.9300
C4 H4 0.9300

loop_
_geom_hbond_atom_site_label_D
_geom_hbond_atom_site_label_H
_geom_hbond_atom_site_label_A
_geom_hbond_site_symmetry_A
_geom_hbond_distance_DH
_geom_hbond_distance_HA
_geom_hbond_distance_DA
_geom_hbond_angle_DHA
C17 H17A O4 1_655 0.96 2.56 3.393(3) 145.4
C10A H10C O4 2_766 0.97 2.46 3.413(10) 166.7

loop_
_geom_torsion_atom_site_label_1
_geom_torsion_atom_site_label_2
_geom_torsion_atom_site_label_3
_geom_torsion_atom_site_label_4
_geom_torsion
C9 N1 C8 O2 -0.7(3)
C9 N1 C8 C7 178.7(3)
N1 C8 O2 N2 0.1(3)
C7 C8 O2 N2 -179.4(2)
C14 O3 C15 C18 -179.3(2)
C14 O3 C15 C16 62.6(3)
C14 O3 C15 C17 -61.5(3)
C15 O3 C14 O4 2.3(4)
C15 O3 C14 N4 -176.4(2)
C11B N4 C14 O4 -20.6(7)
C12A N4 C14 O4 -156.0(6)
C12B N4 C14 O4 157.0(9)
C11A N4 C14 O4 5.9(8)
C11B N4 C14 O3 158.2(6)
C12A N4 C14 O3 22.7(6)
C12B N4 C14 O3 -24.3(10)
C11A N4 C14 O3 -175.4(7)
C9 N3 C13B C12B 144.2(13)
C13A N3 C13B C12B 58(4)
C10A N3 C13B C12B -14(2)
C10B N3 C13B C12B -51(2)
N3 C13B C12B N4 55(2)
C14 N4 C12B C13B 147.2(14)
C11B N4 C12B C13B -35.2(19)
C12A N4 C12B C13B 49.1(16)
C11A N4 C12B C13B -60.3(18)
C9 N3 C10B C11B -171.3(12)
C13A N3 C10B C11B 10(2)
C10A N3 C10B C11B -81.8(16)
C13B N3 C10B C11B 25(2)
N3 C10B C11B N4 -4(2)
C14 N4 C11B C10B -174.7(12)
C12A N4 C11B C10B -33.7(15)
C12B N4 C11B C10B 7.5(18)
C11A N4 C11B C10B 91(2)
C14 N4 C12A C13A -159.4(7)
C11B N4 C12A C13A 60.8(9)
C12B N4 C12A C13A -51.0(9)
C11A N4 C12A C13A 38.9(11)
C9 N3 C10A C11A 173.1(9)
C13A N3 C10A C11A -42.4(13)
C10B N3 C10A C11A 61.3(11)
C13B N3 C10A C11A -28.1(16)
N3 C10A C11A N4 23.9(15)
C14 N4 C11A C10A 173.0(8)
C11B N4 C11A C10A -88.8(19)
C12A N4 C11A C10A -24.8(13)
C12B N4 C11A C10A 18.3(13)
C9 N3 C13A C12A -156.9(8)
C10A N3 C13A C12A 59.0(15)
C10B N3 C13A C12A 21.6(19)
C13B N3 C13A C12A -56(4)
N4 C12A C13A N3 -56.6(15)
C13A N3 C9 N2 8.0(10)
C10A N3 C9 N2 150.3(5)
C10B N3 C9 N2 -170.3(9)
C13B N3 C9 N2 -7.8(12)
C13A N3 C9 N1 -171.5(9)
C10A N3 C9 N1 -29.2(6)
C10B N3 C9 N1 10.2(10)
C13B N3 C9 N1 172.6(12)
C8 N1 C9 N2 1.2(3)
C8 N1 C9 N3 -179.2(3)
N1 C8 C7 C6 -5.7(4)
O2 C8 C7 C6 173.7(2)
N1 C8 C7 C2 174.9(3)
O2 C8 C7 C2 -5.7(4)
C6 C7 C2 C3 -1.4(4)
C8 C7 C2 C3 178.0(2)
C7 C2 C3 C4 0.0(4)
C7 C2 C3 O1 -176.6(2)
C1 O1 C3 C2 -96.5(3)
C1 O1 C3 C4 86.9(3)
C3 O1 C1 F2 -62.4(4)
C3 O1 C1 F3 174.2(2)
C3 O1 C1 F1 57.9(4)
N3 C9 N2 O2 179.3(3)
N1 C9 N2 O2 -1.1(3)
C8 O2 N2 C9 0.6(3)
C2 C7 C6 C5 2.4(4)
C8 C7 C6 C5 -177.0(3)
C7 C6 C5 C4 -2.0(5)
C2 C3 C4 C5 0.5(4)
O1 C3 C4 C5 177.0(3)
C6 C5 C4 C3 0.6(5)
